data_2238936
loop_
_publ_author_name
'Camara, Magatte'
'Tine, Modou'
'Daiguebonne, Carole'
'Guillou, Olivier'
'Roisnel, Thierry'

_publ_section_title
;
 Poly[[octaaqua-\m~4~-(benzene-1,2,4,5-tetracarboxylato)-dicobalt(II)]
 octahydrate]
;
_journal_coeditor_code VN2077
_journal_issue 12
_journal_name_full 'Acta Crystallographica Section E'
_journal_page_first m680
_journal_page_last m681
_journal_paper_doi 10.1107/S1600536813031577
_journal_volume 69
_journal_year 2013
_chemical_formula_iupac '[Co2 (C10 H2 O8) (H2 O)8], 8H2 O'
_chemical_formula_moiety 'C10 H34 Co2 O24'
_chemical_formula_sum 'C10 H34 Co2 O24'
_chemical_formula_weight 656.22
_chemical_name_systematic
;
Poly[[octaaqua-\m~4~-(benzene-1,2,4,5-tetracarboxylato)-dicobalt(II)]
octahydrate]
;
_space_group_crystal_system triclinic
_space_group_IT_number 2
_space_group_name_Hall '-P 1'
_space_group_name_H-M_alt 'P -1'
_symmetry_space_group_name_Hall '-P 1'
_symmetry_space_group_name_H-M 'P -1'
_atom_sites_solution_hydrogens difmap
_audit_creation_method SHELXL-2013
_cell_angle_alpha 96.4450(10)
_cell_angle_beta 91.2320(10)
_cell_angle_gamma 91.3280(10)
_cell_formula_units_Z 1
_cell_length_a 5.43710(10)
_cell_length_b 9.8496(3)
_cell_length_c 10.2564(3)
_cell_measurement_temperature 298(2)
_cell_volume 545.49(3)
_computing_cell_refinement 'SAINT (Bruker, 2007)'
_computing_data_collection 'APEX2 (Bruker, 2007)'
_computing_data_reduction 'SAINT (Bruker, 2007)'
_computing_molecular_graphics 'DIAMOND (Brandenburg, 1999)'
_computing_publication_material 'publCIF (Westrip, 2010)'
_computing_structure_refinement 'SHELXL2013 (Sheldrick, 2008)'
_computing_structure_solution 'SHELXS97 (Sheldrick, 2008)'
_diffrn_ambient_temperature 298(2)
_diffrn_measured_fraction_theta_full 0.995
_diffrn_measured_fraction_theta_max 0.986
_diffrn_measurement_device_type 'Bruker APEXII'
_diffrn_measurement_method 'CCD rotation images, thin slices scans'
_diffrn_radiation_monochromator Graphite
_diffrn_radiation_type MoK\a
_diffrn_radiation_wavelength 0.71073
_diffrn_reflns_av_R_equivalents 0.0245
_diffrn_reflns_limit_h_max 7
_diffrn_reflns_limit_h_min -6
_diffrn_reflns_limit_k_max 12
_diffrn_reflns_limit_k_min -12
_diffrn_reflns_limit_l_max 13
_diffrn_reflns_limit_l_min -13
_diffrn_reflns_number 8487
_diffrn_reflns_theta_full 25.242
_diffrn_reflns_theta_max 27.474
_diffrn_reflns_theta_min 1.999
_exptl_absorpt_coefficient_mu 1.638
_exptl_absorpt_correction_type none
_exptl_crystal_colour 'very light pink'
_exptl_crystal_density_diffrn 1.998
_exptl_crystal_description prism
_exptl_crystal_F_000 340
_exptl_crystal_size_max 0.100
_exptl_crystal_size_mid 0.090
_exptl_crystal_size_min 0.060
_refine_diff_density_max 0.596
_refine_diff_density_min -0.808
_refine_ls_extinction_method none
_refine_ls_goodness_of_fit_ref 0.967
_refine_ls_hydrogen_treatment constr
_refine_ls_matrix_type full
_refine_ls_number_parameters 166
_refine_ls_number_reflns 2456
_refine_ls_number_restraints 0
_refine_ls_restrained_S_all 0.967
_refine_ls_R_factor_all 0.0567
_refine_ls_R_factor_gt 0.0480
_refine_ls_shift/su_max 0.000
_refine_ls_shift/su_mean 0.000
_refine_ls_structure_factor_coef Fsqd
_refine_ls_weighting_details 'w=1/[\s^2^(Fo^2^)+(0.0911P)^2^+2.3818P] where P=(Fo^2^+2Fc^2^)/3'
_refine_ls_weighting_scheme calc
_refine_ls_wR_factor_gt 0.1420
_refine_ls_wR_factor_ref 0.1529
_reflns_number_gt 2092
_reflns_number_total 2456
_reflns_threshold_expression I>2\s(I)
_cod_data_source_file vn2077.cif
_cod_data_source_block I
_cod_original_cell_volume 545.48(3)
_cod_database_code 2238936
_shelx_space_group_comment
;
The symmetry employed for this shelxl refinement is uniquely defined
by the following loop, which should always be used as a source of
symmetry information in preference to the above space-group names.
They are only intended as comments.
;
_shelx_estimated_absorpt_t_min 0.853
_shelx_estimated_absorpt_t_max 0.908
_shelxl_version_number 2.013

loop_
_space_group_symop_operation_xyz
'x, y, z'
'-x, -y, -z'

loop_
_atom_site_type_symbol
_atom_site_label
_atom_site_fract_x
_atom_site_fract_y
_atom_site_fract_z
_atom_site_U_iso_or_equiv
_atom_site_adp_type
_atom_site_calc_flag
_atom_site_occupancy
H H1 0.0869 0.1434 0.3071 0.050 Uiso d 1
H H13 0.0780 -0.2852 -0.0807 0.050 Uiso d 1
H H4 0.2169 -0.2460 0.0208 0.050 Uiso d 1
H H5 0.4549 0.1226 0.5668 0.050 Uiso d 1
H H6 -0.4194 -0.4465 0.1454 0.050 Uiso d 1
H H7 0.2609 0.1784 0.6194 0.050 Uiso d 1
H H9 -0.1925 -0.3972 0.2127 0.050 Uiso d 1
H H10 0.1381 0.0269 0.2641 0.050 Uiso d 1
Co Co1 0.0000 0.0000 0.5000 0.0165(2) Uani d 1
Co Co2 0.0000 -0.5000 0.0000 0.0180(2) Uani d 1
O O22 -0.0419(5) -0.3362(3) 0.3694(3) 0.0246(6) Uani d 1
O O12 0.2439(5) -0.5016(3) 0.1641(3) 0.0212(6) Uani d 1
O O23 0.2189(5) -0.1729(3) 0.4617(3) 0.0224(6) Uani d 1
O O11 0.0733(6) -0.6758(3) 0.2541(3) 0.0352(8) Uani d 1
O O1 0.3013(5) 0.1098(3) 0.5906(3) 0.0308(7) Uani d 1
O O2 -0.2644(6) -0.4222(4) 0.1330(3) 0.0399(8) Uani d 1
C C1 0.3561(6) -0.5310(4) 0.3841(3) 0.0159(7) Uani d 1
O O3 0.0735(7) 0.0657(3) 0.3177(3) 0.0381(8) Uani d 1
C C3 0.5172(7) -0.6259(4) 0.4275(3) 0.0170(7) Uani d 1
H H3 0.5283 -0.7109 0.3786 0.020 Uiso calc 1
C C2 0.3387(6) -0.4025(3) 0.4587(3) 0.0150(7) Uani d 1
C C22 0.1578(6) -0.2968(4) 0.4251(3) 0.0158(7) Uani d 1
C C11 0.2111(7) -0.5719(4) 0.2586(3) 0.0180(7) Uani d 1
O O4 0.1143(9) -0.3016(4) -0.0152(4) 0.0596(13) Uani d 1
O O14 0.2936(16) -0.0732(8) 0.1144(8) 0.121(3) Uani d 1
O O16 0.5551(16) -0.1850(8) 0.0171(9) 0.121(3) Uani d 1
O O15 -0.4581(14) 0.0456(9) 0.1989(8) 0.116(2) Uani d 1
O O17 0.8066(16) -0.0714(9) 0.1011(8) 0.124(3) Uani d 1

loop_
_atom_site_aniso_label
_atom_site_aniso_U_11
_atom_site_aniso_U_22
_atom_site_aniso_U_33
_atom_site_aniso_U_12
_atom_site_aniso_U_13
_atom_site_aniso_U_23
Co1 0.0162(4) 0.0120(3) 0.0218(4) 0.0031(2) -0.0002(3) 0.0034(3)
Co2 0.0196(4) 0.0198(4) 0.0146(3) -0.0009(3) -0.0048(2) 0.0036(3)
O22 0.0202(13) 0.0222(13) 0.0296(14) 0.0064(10) -0.0078(11) -0.0047(11)
O12 0.0217(13) 0.0263(14) 0.0160(12) -0.0007(11) -0.0063(10) 0.0054(10)
O23 0.0186(13) 0.0124(12) 0.0362(15) 0.0043(10) -0.0029(11) 0.0023(11)
O11 0.051(2) 0.0243(15) 0.0307(16) -0.0129(14) -0.0227(14) 0.0108(12)
O1 0.0192(14) 0.0204(14) 0.0511(19) 0.0020(11) -0.0027(12) -0.0030(13)
O2 0.0224(15) 0.073(3) 0.0221(15) 0.0016(15) -0.0025(11) -0.0034(15)
C1 0.0176(16) 0.0160(16) 0.0140(15) 0.0013(13) -0.0038(12) 0.0022(13)
O3 0.064(2) 0.0211(15) 0.0307(16) 0.0035(14) 0.0150(15) 0.0072(12)
C3 0.0207(17) 0.0121(15) 0.0175(16) 0.0027(13) -0.0029(13) -0.0011(12)
C2 0.0161(16) 0.0131(15) 0.0161(16) 0.0032(12) -0.0009(12) 0.0027(12)
C22 0.0155(16) 0.0162(16) 0.0157(16) 0.0032(13) 0.0000(12) 0.0014(13)
C11 0.0217(17) 0.0147(16) 0.0173(17) 0.0063(13) -0.0062(13) 0.0003(13)
O4 0.099(3) 0.045(2) 0.0354(19) -0.040(2) -0.038(2) 0.0205(16)
O14 0.141(7) 0.106(6) 0.112(6) -0.001(5) 0.012(5) -0.009(4)
O16 0.127(6) 0.106(5) 0.131(6) -0.003(5) -0.023(5) 0.025(5)
O15 0.105(5) 0.146(7) 0.101(5) 0.022(5) -0.002(4) 0.022(5)
O17 0.142(7) 0.127(6) 0.101(5) 0.020(5) -0.017(5) 0.004(5)

loop_
_atom_type_symbol
_atom_type_description
_atom_type_scat_dispersion_real
_atom_type_scat_dispersion_imag
_atom_type_scat_source
C C 0.0033 0.0016 'International Tables Vol C Tables 4.2.6.8 and 6.1.1.4'
H H 0.0000 0.0000 'International Tables Vol C Tables 4.2.6.8 and 6.1.1.4'
Co Co 0.3494 0.9721 'International Tables Vol C Tables 4.2.6.8 and 6.1.1.4'
O O 0.0106 0.0060 'International Tables Vol C Tables 4.2.6.8 and 6.1.1.4'

loop_
_geom_angle_atom_site_label_1
_geom_angle_atom_site_label_2
_geom_angle_atom_site_label_3
_geom_angle_site_symmetry_1
_geom_angle_site_symmetry_3
_geom_angle
O1 Co1 O1 . 2_556 180.0
O1 Co1 O3 . . 92.62(14)
O1 Co1 O3 2_556 . 87.38(14)
O1 Co1 O3 . 2_556 87.38(14)
O1 Co1 O3 2_556 2_556 92.62(14)
O3 Co1 O3 . 2_556 180.0
O1 Co1 O23 . . 90.10(11)
O1 Co1 O23 2_556 . 89.90(11)
O3 Co1 O23 . . 92.24(12)
O3 Co1 O23 2_556 . 87.76(12)
O1 Co1 O23 . 2_556 89.90(11)
O1 Co1 O23 2_556 2_556 90.10(11)
O3 Co1 O23 . 2_556 87.76(12)
O3 Co1 O23 2_556 2_556 92.24(12)
O23 Co1 O23 . 2_556 180.0
O4 Co2 O4 . 2_545 180.0
O4 Co2 O2 . 2_545 91.81(19)
O4 Co2 O2 2_545 2_545 88.19(19)
O4 Co2 O2 . . 88.19(19)
O4 Co2 O2 2_545 . 91.81(19)
O2 Co2 O2 2_545 . 180.0
O4 Co2 O12 . 2_545 91.09(12)
O4 Co2 O12 2_545 2_545 88.91(12)
O2 Co2 O12 2_545 2_545 87.12(11)
O2 Co2 O12 . 2_545 92.88(11)
O4 Co2 O12 . . 88.91(12)
O4 Co2 O12 2_545 . 91.09(12)
O2 Co2 O12 2_545 . 92.88(11)
O2 Co2 O12 . . 87.12(11)
O12 Co2 O12 2_545 . 180.0
C11 O12 Co2 . . 124.9(2)
C22 O23 Co1 . . 130.4(2)
C3 C1 C2 . . 118.8(3)
C3 C1 C11 . . 117.7(3)
C2 C1 C11 . . 123.5(3)
C2 C3 C1 2_646 . 122.2(3)
C3 C2 C1 2_646 . 119.0(3)
C3 C2 C22 2_646 . 118.1(3)
C1 C2 C22 . . 122.8(3)
O22 C22 O23 . . 124.9(3)
O22 C22 C2 . . 118.8(3)
O23 C22 C2 . . 116.2(3)
O11 C11 O12 . . 124.9(3)
O11 C11 C1 . . 117.4(3)
O12 C11 C1 . . 117.7(3)

loop_
_geom_bond_atom_site_label_1
_geom_bond_atom_site_label_2
_geom_bond_site_symmetry_2
_geom_bond_distance
_geom_bond_publ_flag
Co1 O1 . 2.084(3) yes
Co1 O1 2_556 2.084(3) ?
Co1 O3 . 2.089(3) yes
Co1 O3 2_556 2.089(3) ?
Co1 O23 . 2.106(2) yes
Co1 O23 2_556 2.106(2) ?
Co2 O2 . 2.101(3) yes
Co2 O4 . 2.060(3) yes
Co2 O4 2_545 2.061(3) ?
Co2 O2 2_545 2.101(3) ?
Co2 O12 2_545 2.122(2) ?
Co2 O12 . 2.122(2) yes
O22 C22 . 1.249(4) ?
O12 C11 . 1.266(5) ?
O23 C22 . 1.270(4) ?
O11 C11 . 1.250(5) ?
C1 C3 . 1.398(5) ?
C1 C2 . 1.410(5) ?
C1 C11 . 1.505(5) ?
C3 C2 2_646 1.390(5) ?
C2 C3 2_646 1.390(5) ?
C2 C22 . 1.511(5) ?

loop_
_geom_hbond_atom_site_label_D
_geom_hbond_atom_site_label_H
_geom_hbond_atom_site_label_A
_geom_hbond_site_symmetry_A
_geom_hbond_distance_DH
_geom_hbond_distance_HA
_geom_hbond_distance_DA
_geom_hbond_angle_DHA
O3 H1 O11 1_565 0.79 1.92 2.698(4) 169
O4 H4 O14 . 0.82 1.89 2.636(9) 150
O4 H4 O16 . 0.82 1.92 2.632(10) 143
O1 H5 O23 2_656 0.89 1.87 2.746(4) 171
O2 H6 O12 1_455 0.89 1.92 2.803(4) 177
O1 H7 O22 2_556 0.75 1.97 2.664(4) 154
O2 H9 O22 . 0.90 1.82 2.725(4) 176
O3 H10 O14 . 0.73 1.95 2.682(9) 176
O3 H10 O15 1_655 0.73 2.32 2.848(9) 130
O4 H13 O11 2_545 0.73 1.94 2.618(5) 154
